data_2217984
loop_
_publ_author_name
'Gowda, B. Thimme'
'Foro, Sabine'
'Babitha, K. S.'
'Fuess, Hartmut'

_publ_section_title
;
 4-Bromophenyl benzoate
;
_journal_coeditor_code OM2221
_journal_issue 4
_journal_name_full 'Acta Crystallographica Section E'
_journal_page_first o771
_journal_paper_doi 10.1107/S1600536808008167
_journal_volume 64
_journal_year 2008
_chemical_formula_iupac 'C13 H9 Br O2'
_chemical_formula_moiety 'C13 H9 Br O2'
_chemical_formula_sum 'C13 H9 Br O2'
_chemical_formula_weight 277.11
_chemical_name_systematic
;
4-Bromophenyl benzoate
;
_space_group_IT_number 29
_symmetry_cell_setting orthorhombic
_symmetry_space_group_name_Hall 'P 2c -2ac'
_symmetry_space_group_name_H-M 'P c a 21'
_atom_sites_solution_hydrogens geom
_atom_sites_solution_primary direct
_atom_sites_solution_secondary difmap
_audit_creation_method SHELXL97
_cell_angle_alpha 90.00
_cell_angle_beta 90.00
_cell_angle_gamma 90.00
_cell_formula_units_Z 4
_cell_length_a 7.7480(10)
_cell_length_b 5.5946(7)
_cell_length_c 26.814(5)
_cell_measurement_reflns_used 25
_cell_measurement_temperature 299(2)
_cell_measurement_theta_max 23.43
_cell_measurement_theta_min 9.92
_cell_volume 1162.3(3)
_computing_cell_refinement 'CAD-4-PC Software (Enraf--Nonius, 1996)'
_computing_data_collection 'CAD-4-PC Software (Enraf--Nonius, 1996)'
_computing_data_reduction 'REDU4 (Stoe & Cie, 1987)'
_computing_molecular_graphics 'PLATON (Spek, 2003)'
_computing_publication_material 'SHELXL97 (Sheldrick, 2008)'
_computing_structure_refinement 'SHELXL97 (Sheldrick, 2008)'
_computing_structure_solution 'SHELXS97 (Sheldrick, 2008)'
_diffrn_ambient_temperature 299(2)
_diffrn_measured_fraction_theta_full 1.000
_diffrn_measured_fraction_theta_max 1.000
_diffrn_measurement_device_type 'Enraf--Nonius CAD-4'
_diffrn_measurement_method \w/2\q
_diffrn_radiation_monochromator graphite
_diffrn_radiation_source 'fine-focus sealed tube'
_diffrn_radiation_type CuK\a
_diffrn_radiation_wavelength 1.54180
_diffrn_reflns_av_R_equivalents 0.0393
_diffrn_reflns_av_sigmaI/netI 0.0218
_diffrn_reflns_limit_h_max 9
_diffrn_reflns_limit_h_min -1
_diffrn_reflns_limit_k_max 6
_diffrn_reflns_limit_k_min -1
_diffrn_reflns_limit_l_max 32
_diffrn_reflns_limit_l_min -8
_diffrn_reflns_number 1986
_diffrn_reflns_theta_full 66.93
_diffrn_reflns_theta_max 66.93
_diffrn_reflns_theta_min 3.30
_diffrn_standards_decay_% 2.0
_diffrn_standards_interval_time 120
_diffrn_standards_number 3
_exptl_absorpt_coefficient_mu 4.674
_exptl_absorpt_correction_T_max 0.6849
_exptl_absorpt_correction_T_min 0.2415
_exptl_absorpt_correction_type psi-scan
_exptl_absorpt_process_details '(North <i>et al.</i>,  1968)'
_exptl_crystal_colour colourless
_exptl_crystal_density_diffrn 1.584
_exptl_crystal_density_method 'not measured'
_exptl_crystal_description plate
_exptl_crystal_F_000 552
_exptl_crystal_size_max 0.38
_exptl_crystal_size_mid 0.30
_exptl_crystal_size_min 0.08
_refine_diff_density_max 1.044
_refine_diff_density_min -1.324
_refine_ls_abs_structure_details 'Flack (1983), with 375 Friedel pairs'
_refine_ls_abs_structure_Flack -0.04(6)
_refine_ls_extinction_method none
_refine_ls_goodness_of_fit_ref 1.150
_refine_ls_hydrogen_treatment constr
_refine_ls_matrix_type full
_refine_ls_number_parameters 145
_refine_ls_number_reflns 1442
_refine_ls_number_restraints 1
_refine_ls_restrained_S_all 1.149
_refine_ls_R_factor_all 0.0673
_refine_ls_R_factor_gt 0.0586
_refine_ls_shift/su_max 0.001
_refine_ls_shift/su_mean 0.000
_refine_ls_structure_factor_coef Fsqd
_refine_ls_weighting_details 'calc w = 1/[\s^2^(Fo^2^)+(0.1268P)^2^+0.565P] where P=(Fo^2^+2Fc^2^)/3'
_refine_ls_weighting_scheme calc
_refine_ls_wR_factor_gt 0.1605
_refine_ls_wR_factor_ref 0.1894
_reflns_number_gt 1252
_reflns_number_total 1442
_reflns_threshold_expression I>2\s(I)
_cod_data_source_file om2221.cif
_cod_data_source_block I
_cod_database_code 2217984
_cod_database_fobs_code 2217984

loop_
_symmetry_equiv_pos_as_xyz
'x, y, z'
'-x, -y, z+1/2'
'-x+1/2, y, z+1/2'
'x+1/2, -y, z'

loop_
_atom_site_type_symbol
_atom_site_label
_atom_site_fract_x
_atom_site_fract_y
_atom_site_fract_z
_atom_site_U_iso_or_equiv
_atom_site_adp_type
_atom_site_calc_flag
_atom_site_refinement_flags
_atom_site_occupancy
Br Br1 0.29159(16) 0.2659(2) -0.12742(8) 0.0950(5) Uani d . 1
O O1 0.4692(6) 0.1882(9) 0.0901(2) 0.0581(13) Uani d . 1
O O2 0.3231(11) 0.5195(14) 0.1104(3) 0.107(3) Uani d . 1
C C1 0.4260(8) 0.2190(10) 0.0403(3) 0.0463(14) Uani d . 1
C C2 0.4854(8) 0.4121(12) 0.0127(3) 0.0544(16) Uani d . 1
H H2 0.5500 0.5321 0.0278 0.065 Uiso calc R 1
C C3 0.4478(8) 0.4229(12) -0.0367(3) 0.0560(17) Uani d . 1
H H3 0.4888 0.5492 -0.0559 0.067 Uiso calc R 1
C C4 0.3474(11) 0.2440(12) -0.0586(3) 0.0559(17) Uani d . 1
C C5 0.2920(9) 0.0437(12) -0.0313(3) 0.0589(18) Uani d . 1
H H5 0.2301 -0.0794 -0.0462 0.071 Uiso calc R 1
C C6 0.3332(9) 0.0389(13) 0.0176(3) 0.0583(17) Uani d . 1
H H6 0.2977 -0.0908 0.0368 0.070 Uiso calc R 1
C C7 0.4106(9) 0.3510(14) 0.1226(3) 0.0577(17) Uani d . 1
C C8 0.4601(9) 0.2976(12) 0.1748(3) 0.0521(15) Uani d . 1
C C9 0.5527(8) 0.0900(13) 0.1879(3) 0.0585(17) Uani d . 1
H H9 0.5846 -0.0209 0.1638 0.070 Uiso calc R 1
C C10 0.5943(10) 0.0558(13) 0.2368(4) 0.0644(19) Uani d . 1
H H10 0.6544 -0.0820 0.2454 0.077 Uiso calc R 1
C C11 0.5530(10) 0.2107(14) 0.2731(4) 0.0627(19) Uani d . 1
H H11 0.5834 0.1803 0.3060 0.075 Uiso calc R 1
C C12 0.4636(9) 0.4180(14) 0.2604(3) 0.0602(17) Uani d . 1
H H12 0.4353 0.5284 0.2851 0.072 Uiso calc R 1
C C13 0.4164(9) 0.4607(13) 0.2112(3) 0.0585(16) Uani d . 1
H H13 0.3558 0.5985 0.2029 0.070 Uiso calc R 1

loop_
_atom_site_aniso_label
_atom_site_aniso_U_11
_atom_site_aniso_U_22
_atom_site_aniso_U_33
_atom_site_aniso_U_12
_atom_site_aniso_U_13
_atom_site_aniso_U_23
Br1 0.1056(8) 0.1322(9) 0.0472(6) 0.0167(6) -0.0058(7) -0.0056(7)
O1 0.053(2) 0.064(3) 0.058(3) 0.008(2) -0.003(2) -0.011(3)
O2 0.145(6) 0.117(5) 0.059(4) 0.089(5) 0.005(4) 0.001(4)
C1 0.044(3) 0.047(3) 0.049(4) 0.003(2) -0.001(3) -0.003(3)
C2 0.046(3) 0.052(3) 0.066(5) -0.007(3) 0.004(3) -0.009(3)
C3 0.055(3) 0.052(3) 0.061(5) 0.007(3) 0.011(3) 0.005(3)
C4 0.058(4) 0.067(4) 0.042(4) 0.006(3) 0.005(4) -0.006(3)
C5 0.062(4) 0.049(3) 0.066(5) -0.004(3) -0.005(4) -0.006(3)
C6 0.054(3) 0.058(4) 0.063(5) -0.012(3) 0.002(4) 0.010(4)
C7 0.050(3) 0.068(4) 0.055(4) 0.019(3) 0.004(3) 0.002(4)
C8 0.051(3) 0.055(3) 0.050(4) -0.005(3) 0.006(3) -0.001(3)
C9 0.053(3) 0.062(3) 0.061(4) 0.017(3) -0.004(3) -0.010(4)
C10 0.057(3) 0.062(4) 0.074(5) 0.007(3) -0.008(4) 0.015(4)
C11 0.056(3) 0.082(5) 0.050(5) -0.001(3) -0.002(3) 0.003(4)
C12 0.064(4) 0.065(4) 0.052(4) -0.007(3) 0.005(4) -0.002(4)
C13 0.056(3) 0.059(4) 0.060(4) 0.010(3) -0.003(3) 0.001(3)

loop_
_atom_type_symbol
_atom_type_description
_atom_type_scat_dispersion_real
_atom_type_scat_dispersion_imag
_atom_type_scat_source
C C 0.0181 0.0091 'International Tables Vol C Tables 4.2.6.8 and 6.1.1.4'
H H 0.0000 0.0000 'International Tables Vol C Tables 4.2.6.8 and 6.1.1.4'
Br Br -0.6763 1.2805 'International Tables Vol C Tables 4.2.6.8 and 6.1.1.4'
O O 0.0492 0.0322 'International Tables Vol C Tables 4.2.6.8 and 6.1.1.4'

loop_
_geom_angle_atom_site_label_1
_geom_angle_atom_site_label_2
_geom_angle_atom_site_label_3
_geom_angle
C7 O1 C1 117.4(5)
C6 C1 C2 120.4(8)
C6 C1 O1 117.3(6)
C2 C1 O1 122.0(6)
C3 C2 C1 118.9(6)
C3 C2 H2 120.5
C1 C2 H2 120.5
C2 C3 C4 119.9(7)
C2 C3 H3 120.1
C4 C3 H3 120.1
C3 C4 C5 121.4(8)
C3 C4 Br1 119.3(6)
C5 C4 Br1 119.2(6)
C6 C5 C4 116.7(7)
C6 C5 H5 121.6
C4 C5 H5 121.6
C5 C6 C1 122.4(7)
C5 C6 H6 118.8
C1 C6 H6 118.8
O2 C7 O1 123.0(8)
O2 C7 C8 124.1(7)
O1 C7 C8 112.9(6)
C13 C8 C9 119.5(8)
C13 C8 C7 118.2(6)
C9 C8 C7 122.2(7)
C10 C9 C8 118.4(7)
C10 C9 H9 120.8
C8 C9 H9 120.8
C11 C10 C9 123.4(7)
C11 C10 H10 118.3
C9 C10 H10 118.3
C10 C11 C12 118.7(8)
C10 C11 H11 120.7
C12 C11 H11 120.7
C13 C12 C11 120.4(8)
C13 C12 H12 119.8
C11 C12 H12 119.8
C8 C13 C12 119.6(7)
C8 C13 H13 120.2
C12 C13 H13 120.2

loop_
_geom_bond_atom_site_label_1
_geom_bond_atom_site_label_2
_geom_bond_distance
Br1 C4 1.899(9)
O1 C7 1.340(10)
O1 C1 1.388(10)
O2 C7 1.206(9)
C1 C6 1.379(10)
C1 C2 1.388(10)
C2 C3 1.356(12)
C2 H2 0.9300
C3 C4 1.398(11)
C3 H3 0.9300
C4 C5 1.406(11)
C5 C6 1.351(12)
C5 H5 0.9300
C6 H6 0.9300
C7 C8 1.481(12)
C8 C13 1.379(11)
C8 C9 1.410(10)
C9 C10 1.364(12)
C9 H9 0.9300
C10 C11 1.342(12)
C10 H10 0.9300
C11 C12 1.392(11)
C11 H11 0.9300
C12 C13 1.390(12)
C12 H12 0.9300
C13 H13 0.9300

loop_
_geom_torsion_atom_site_label_1
_geom_torsion_atom_site_label_2
_geom_torsion_atom_site_label_3
_geom_torsion_atom_site_label_4
_geom_torsion
C7 O1 C1 C6 -120.1(7)
C7 O1 C1 C2 65.4(9)
C6 C1 C2 C3 1.3(10)
O1 C1 C2 C3 175.6(6)
C1 C2 C3 C4 1.4(10)
C2 C3 C4 C5 -3.8(10)
C2 C3 C4 Br1 178.5(5)
C3 C4 C5 C6 3.2(10)
Br1 C4 C5 C6 -179.1(6)
C4 C5 C6 C1 -0.5(11)
C2 C1 C6 C5 -1.8(11)
O1 C1 C6 C5 -176.4(7)
C1 O1 C7 O2 0.2(12)
C1 O1 C7 C8 178.5(6)
O2 C7 C8 C13 -5.8(12)
O1 C7 C8 C13 175.9(6)
O2 C7 C8 C9 175.6(9)
O1 C7 C8 C9 -2.7(10)
C13 C8 C9 C10 0.9(10)
C7 C8 C9 C10 179.5(7)
C8 C9 C10 C11 -0.6(12)
C9 C10 C11 C12 -0.3(12)
C10 C11 C12 C13 0.9(11)
C9 C8 C13 C12 -0.3(11)
C7 C8 C13 C12 -178.9(7)
C11 C12 C13 C8 -0.6(11)

loop_
_cod_related_entry_id
_cod_related_entry_database
_cod_related_entry_code
1 ChemSpider 232530
